data_7057728
loop_
_publ_author_name
'Zeng, Xianghua'
'Gong, Chunhua'
'Guo, Haiyang'
'Xu, Hao'
'Zhang, Junyong'
'Xie, Jingli'

_publ_section_title
;
 Efficient heterogeneous hydroboration of alkynes: enhancing the catalytic
 activity by Cu(0) incorporated CuFe2O4 nanoparticles
;
_journal_issue 21
_journal_name_full 'New Journal of Chemistry'
_journal_page_first 17346
_journal_paper_doi 10.1039/C8NJ03708F
_journal_volume 42
_journal_year 2018
_chemical_formula_sum 'C16 H27 B O3'
_chemical_formula_weight 278.18
_space_group_crystal_system monoclinic
_space_group_IT_number 4
_space_group_name_Hall 'P 2yb'
_space_group_name_H-M_alt 'P 1 21 1'
_symmetry_space_group_name_Hall 'P 2yb'
_symmetry_space_group_name_H-M 'P 1 21 1'
_atom_sites_solution_hydrogens mixed
_audit_creation_method SHELXL-2014/7
_audit_update_record
;
2018-05-06 deposited with the CCDC.
2018-09-11 downloaded from the CCDC.
;
_cell_angle_alpha 90
_cell_angle_beta 96.245(5)
_cell_angle_gamma 90
_cell_formula_units_Z 2
_cell_length_a 6.2578(5)
_cell_length_b 13.1115(6)
_cell_length_c 10.1534(4)
_cell_measurement_reflns_used 1014
_cell_measurement_temperature 296(2)
_cell_measurement_theta_max 1.00000
_cell_measurement_theta_min 0.92996
_cell_volume 828.13(8)
_computing_structure_refinement 'SHELXL-2014/7 (Sheldrick, 2014)'
_diffrn_ambient_temperature 296(2)
_diffrn_measured_fraction_theta_full 0.996
_diffrn_measured_fraction_theta_max 0.968
_diffrn_measurement_device_type 'Xcalibur, Eos, Gemini'
_diffrn_radiation_type CuK\a
_diffrn_radiation_wavelength 1.54184
_diffrn_reflns_av_R_equivalents 0.0262
_diffrn_reflns_av_unetI/netI 0.0388
_diffrn_reflns_Laue_measured_fraction_full 0.996
_diffrn_reflns_Laue_measured_fraction_max 0.968
_diffrn_reflns_limit_h_max 7
_diffrn_reflns_limit_h_min -7
_diffrn_reflns_limit_k_max 16
_diffrn_reflns_limit_k_min -15
_diffrn_reflns_limit_l_max 10
_diffrn_reflns_limit_l_min -12
_diffrn_reflns_number 2959
_diffrn_reflns_point_group_measured_fraction_full 0.749
_diffrn_reflns_point_group_measured_fraction_max 0.720
_diffrn_reflns_theta_full 67.684
_diffrn_reflns_theta_max 72.247
_diffrn_reflns_theta_min 4.381
_exptl_absorpt_coefficient_mu 0.582
_exptl_crystal_density_diffrn 1.116
_exptl_crystal_description block
_exptl_crystal_F_000 304
_exptl_crystal_size_max 0.2
_exptl_crystal_size_mid 0.15
_exptl_crystal_size_min 0.1
_refine_diff_density_max 0.155
_refine_diff_density_min -0.167
_refine_diff_density_rms 0.033
_refine_ls_abs_structure_details
;
 Flack x determined using 459 quotients [(I+)-(I-)]/[(I+)+(I-)]
 (Parsons, Flack and Wagner, Acta Cryst. B69 (2013) 249-259).
;
_refine_ls_abs_structure_Flack -0.4(3)
_refine_ls_extinction_method none
_refine_ls_goodness_of_fit_ref 1.060
_refine_ls_hydrogen_treatment mixed
_refine_ls_matrix_type full
_refine_ls_number_parameters 195
_refine_ls_number_reflns 2354
_refine_ls_number_restraints 1
_refine_ls_restrained_S_all 1.060
_refine_ls_R_factor_all 0.0576
_refine_ls_R_factor_gt 0.0455
_refine_ls_shift/su_max 0.023
_refine_ls_shift/su_mean 0.004
_refine_ls_structure_factor_coef Fsqd
_refine_ls_weighting_details 'w=1/[\s^2^(Fo^2^)+(0.0890P)^2^] where P=(Fo^2^+2Fc^2^)/3'
_refine_ls_weighting_scheme calc
_refine_ls_wR_factor_gt 0.1365
_refine_ls_wR_factor_ref 0.1458
_reflns_Friedel_coverage 0.423
_reflns_Friedel_fraction_full 0.478
_reflns_Friedel_fraction_max 0.449
_reflns_number_gt 1816
_reflns_number_total 2354
_reflns_threshold_expression 'I > 2\s(I)'
_cod_data_source_file c8nj03708f2.cif
_cod_data_source_block 20180413b
_cod_depositor_comments 'Adding full bibliography for 7057728.cif.'
_cod_database_code 7057728
_shelx_shelxl_version_number 2014/7
_shelx_space_group_comment
;
The symmetry employed for this shelxl refinement is uniquely defined
by the following loop, which should always be used as a source of
symmetry information in preference to the above space-group names.
They are only intended as comments.
;

loop_
_space_group_symop_operation_xyz
'x, y, z'
'-x, y+1/2, -z'

loop_
_atom_site_label
_atom_site_type_symbol
_atom_site_fract_x
_atom_site_fract_y
_atom_site_fract_z
_atom_site_U_iso_or_equiv
_atom_site_adp_type
_atom_site_occupancy
_atom_site_site_symmetry_order
_atom_site_calc_flag
_atom_site_refinement_flags_posn
_atom_site_refinement_flags_adp
C12 C 0.1711(7) 0.2344(3) 0.9833(3) 0.0552(8) Uani 1 1 d . .
H12 H 0.2252 0.2636 0.9045 0.066 Uiso 1 1 calc R U
O2 O 0.0002(5) 0.2917(2) 0.6649(2) 0.0651(7) Uani 1 1 d . .
O1 O -0.1754(5) 0.4306(2) 0.7295(3) 0.0709(8) Uani 1 1 d . .
C10 C -0.0365(7) 0.0990(3) 0.8440(3) 0.0626(10) Uani 1 1 d . .
C13 C -0.0455(6) 0.2856(3) 0.9970(3) 0.0578(9) Uani 1 1 d . .
H13A H -0.0230 0.3580 1.0127 0.069 Uiso 1 1 calc R U
H13B H -0.1061 0.2572 1.0730 0.069 Uiso 1 1 calc R U
C8 C -0.2455(6) 0.1562(3) 0.8451(3) 0.0627(10) Uani 1 1 d . .
H8 H -0.3128 0.1299 0.9210 0.075 Uiso 1 1 calc R U
C7 C -0.2059(6) 0.2706(3) 0.8720(3) 0.0550(8) Uani 1 1 d . .
H7 H -0.3430 0.3009 0.8899 0.066 Uiso 1 1 calc R U
C11 C 0.1355(7) 0.1202(3) 0.9560(4) 0.0635(10) Uani 1 1 d . .
H11A H 0.2694 0.0901 0.9353 0.076 Uiso 1 1 calc R U
H11B H 0.0964 0.0876 1.0357 0.076 Uiso 1 1 calc R U
O3 O -0.0091(6) 0.0351(3) 0.7607(3) 0.0852(10) Uani 1 1 d . .
C14 C 0.3382(7) 0.2572(3) 1.1001(3) 0.0658(10) Uani 1 1 d . .
B1 B -0.1249(7) 0.3311(3) 0.7519(4) 0.0539(9) Uani 1 1 d . .
C9 C -0.4053(8) 0.1365(4) 0.7235(4) 0.0796(12) Uani 1 1 d . .
H9A H -0.5341 0.1750 0.7304 0.119 Uiso 1 1 calc R U
H9B H -0.4394 0.0652 0.7181 0.119 Uiso 1 1 calc R U
H9C H -0.3430 0.1570 0.6453 0.119 Uiso 1 1 calc R U
C4 C 0.0125(7) 0.3674(3) 0.5591(3) 0.0610(9) Uani 1 1 d . .
C5 C -0.1509(9) 0.3358(4) 0.4451(4) 0.0843(14) Uani 1 1 d . .
H5A H -0.1189 0.2681 0.4172 0.126 Uiso 1 1 calc R U
H5B H -0.1449 0.3823 0.3726 0.126 Uiso 1 1 calc R U
H5C H -0.2923 0.3371 0.4735 0.126 Uiso 1 1 calc R U
C3 C -0.0470(8) 0.4676(3) 0.6287(4) 0.0684(11) Uani 1 1 d . .
C16 C 0.4009(9) 0.3665(4) 1.1185(5) 0.0864(13) Uani 1 1 d . .
H16A H 0.5312 0.3712 1.1775 0.130 Uiso 1 1 calc R U
H16B H 0.2884 0.4030 1.1554 0.130 Uiso 1 1 calc R U
H16C H 0.4234 0.3957 1.0344 0.130 Uiso 1 1 calc R U
C6 C 0.2349(9) 0.3634(4) 0.5155(5) 0.0843(13) Uani 1 1 d . .
H6A H 0.2530 0.3004 0.4699 0.126 Uiso 1 1 calc R U
H6B H 0.3397 0.3677 0.5917 0.126 Uiso 1 1 calc R U
H6C H 0.2536 0.4195 0.4572 0.126 Uiso 1 1 calc R U
C15 C 0.4240(11) 0.1859(5) 1.1815(5) 0.0907(16) Uani 1 1 d . .
C1 C 0.1473(12) 0.5205(5) 0.7014(6) 0.119(2) Uani 1 1 d . .
H1A H 0.1001 0.5740 0.7560 0.178 Uiso 1 1 calc R U
H1B H 0.2339 0.5491 0.6382 0.178 Uiso 1 1 calc R U
H1C H 0.2307 0.4720 0.7559 0.178 Uiso 1 1 calc R U
C2 C -0.1824(12) 0.5414(4) 0.5398(5) 0.1057(19) Uani 1 1 d . .
H2A H -0.3082 0.5069 0.4994 0.159 Uiso 1 1 calc R U
H2B H -0.0999 0.5662 0.4721 0.159 Uiso 1 1 calc R U
H2C H -0.2248 0.5976 0.5916 0.159 Uiso 1 1 calc R U
H15A H 0.370(10) 0.113(5) 1.180(6) 0.11(2) Uiso 1 1 d . .
H15B H 0.535(13) 0.196(6) 1.251(7) 0.14(3) Uiso 1 1 d . .

loop_
_atom_site_aniso_label
_atom_site_aniso_U_11
_atom_site_aniso_U_22
_atom_site_aniso_U_33
_atom_site_aniso_U_23
_atom_site_aniso_U_13
_atom_site_aniso_U_12
C12 0.072(2) 0.0543(19) 0.0400(14) 0.0016(13) 0.0074(15) 0.0014(16)
O2 0.0855(18) 0.0560(14) 0.0564(12) 0.0134(11) 0.0195(12) 0.0087(13)
O1 0.100(2) 0.0569(15) 0.0593(14) 0.0046(12) 0.0254(14) 0.0059(14)
C10 0.088(3) 0.0490(18) 0.0527(17) -0.0012(16) 0.0181(18) -0.0120(18)
C13 0.077(2) 0.0544(19) 0.0436(14) -0.0010(14) 0.0125(15) 0.0024(17)
C8 0.076(3) 0.067(2) 0.0465(15) 0.0069(16) 0.0131(16) -0.0135(19)
C7 0.061(2) 0.057(2) 0.0480(15) 0.0031(14) 0.0105(14) 0.0020(16)
C11 0.082(3) 0.056(2) 0.0540(18) 0.0008(15) 0.0122(18) 0.0084(18)
O3 0.113(3) 0.073(2) 0.0717(17) -0.0252(15) 0.0199(17) -0.0104(17)
C14 0.076(3) 0.070(2) 0.0513(17) -0.0063(17) 0.0057(17) 0.0086(19)
B1 0.057(2) 0.057(2) 0.0470(16) 0.0009(16) -0.0004(16) -0.0041(18)
C9 0.094(3) 0.080(3) 0.062(2) 0.003(2) -0.001(2) -0.022(2)
C4 0.077(3) 0.054(2) 0.0530(17) 0.0060(15) 0.0098(17) -0.0028(18)
C5 0.110(4) 0.088(3) 0.0528(18) -0.004(2) -0.001(2) -0.017(3)
C3 0.095(3) 0.055(2) 0.0576(18) 0.0023(17) 0.0159(19) -0.006(2)
C16 0.097(3) 0.080(3) 0.078(3) -0.022(2) -0.008(2) 0.003(3)
C6 0.088(3) 0.088(3) 0.081(3) 0.017(2) 0.031(2) 0.005(3)
C15 0.102(4) 0.097(4) 0.067(2) 0.005(3) -0.017(3) 0.009(3)
C1 0.167(6) 0.105(5) 0.086(3) -0.027(3) 0.025(4) -0.067(4)
C2 0.158(5) 0.078(3) 0.088(3) 0.027(3) 0.044(3) 0.038(4)

loop_
_atom_type_symbol
_atom_type_description
_atom_type_scat_dispersion_real
_atom_type_scat_dispersion_imag
_atom_type_scat_source
C C 0.0181 0.0091 'International Tables Vol C Tables 4.2.6.8 and 6.1.1.4'
H H 0.0000 0.0000 'International Tables Vol C Tables 4.2.6.8 and 6.1.1.4'
B B 0.0090 0.0039 'International Tables Vol C Tables 4.2.6.8 and 6.1.1.4'
O O 0.0492 0.0322 'International Tables Vol C Tables 4.2.6.8 and 6.1.1.4'

loop_
_geom_angle_atom_site_label_1
_geom_angle_atom_site_label_2
_geom_angle_atom_site_label_3
_geom_angle
C14 C12 C11 113.9(3)
C14 C12 C13 112.5(3)
C11 C12 C13 109.4(3)
B1 O2 C4 107.5(3)
B1 O1 C3 107.6(3)
O3 C10 C11 120.7(4)
O3 C10 C8 122.4(4)
C11 C10 C8 116.8(3)
C12 C13 C7 111.8(3)
C10 C8 C9 113.7(3)
C10 C8 C7 111.3(3)
C9 C8 C7 112.8(3)
C13 C7 C8 110.3(3)
C13 C7 B1 109.6(3)
C8 C7 B1 114.2(3)
C10 C11 C12 113.3(3)
C15 C14 C16 121.1(4)
C15 C14 C12 123.1(4)
C16 C14 C12 115.8(4)
O2 B1 O1 113.7(3)
O2 B1 C7 124.8(3)
O1 B1 C7 121.5(3)
O2 C4 C6 108.3(3)
O2 C4 C5 106.8(3)
C6 C4 C5 109.5(4)
O2 C4 C3 101.8(3)
C6 C4 C3 115.9(4)
C5 C4 C3 113.7(4)
O1 C3 C2 108.5(4)
O1 C3 C1 106.6(4)
C2 C3 C1 111.3(5)
O1 C3 C4 102.5(3)
C2 C3 C4 114.4(4)
C1 C3 C4 112.8(5)

loop_
_geom_bond_atom_site_label_1
_geom_bond_atom_site_label_2
_geom_bond_distance
C12 C14 1.523(5)
C12 C11 1.534(5)
C12 C13 1.533(5)
O2 B1 1.345(5)
O2 C4 1.471(4)
O1 B1 1.355(5)
O1 C3 1.452(5)
C10 O3 1.216(5)
C10 C11 1.505(6)
C10 C8 1.509(6)
C13 C7 1.543(5)
C8 C9 1.524(6)
C8 C7 1.540(5)
C7 B1 1.584(5)
C14 C15 1.323(7)
C14 C16 1.493(7)
C4 C6 1.507(6)
C4 C5 1.516(6)
C4 C3 1.556(6)
C3 C2 1.517(7)
C3 C1 1.520(7)
